data_1566566
loop_
_publ_author_name
'Chen, Jianwei'
'Chen, Jun'
'Wang, Siqi'
'Bao, Xiaoze'
'Li, Songwei'
'Wei, Bin'
'Zhang, Huawei'
'Wang, Hong'

_publ_section_title
;
 Amycolachromones A--F, Isolated from a Streptomycin-Resistant Strain of
 the Deep-Sea Marine Actinomycete Amycolatopsis sp. WP1
;
_journal_issue 3
_journal_name_full 'Marine Drugs'
_journal_page_first 162
_journal_paper_doi 10.3390/md20030162
_journal_volume 20
_journal_year 2022
_chemical_formula_moiety 'C16 H16 O8, C H4 O, H2 O'
_chemical_formula_sum 'C17 H22 O10'
_chemical_formula_weight 386.34
_space_group_crystal_system orthorhombic
_space_group_IT_number 19
_space_group_name_Hall 'P 2ac 2ab'
_space_group_name_H-M_alt 'P 21 21 21'
_atom_sites_solution_hydrogens mixed
_atom_sites_solution_primary dual
_audit_creation_date 2017-09-15
_audit_creation_method
;
Olex2 1.2
(compiled 2017.08.10 svn.r3458 for OlexSys, GUI svn.r5381)
;
_cell_angle_alpha 90
_cell_angle_beta 90
_cell_angle_gamma 90
_cell_formula_units_Z 4
_cell_length_a 7.7760(3)
_cell_length_b 8.6993(4)
_cell_length_c 26.8196(11)
_cell_measurement_reflns_used 4758
_cell_measurement_temperature 296.3(3)
_cell_measurement_theta_max 26.3040
_cell_measurement_theta_min 3.8090
_cell_volume 1814.23(13)
_computing_cell_refinement
;
CrysAlisPro, Agilent Technologies,
Version 1.171.37.35 (release 13-08-2014 CrysAlis171 .NET)
(compiled Aug 13 2014,18:06:01)
;
_computing_data_collection
;
CrysAlisPro, Agilent Technologies,
Version 1.171.37.35 (release 13-08-2014 CrysAlis171 .NET)
(compiled Aug 13 2014,18:06:01)
;
_computing_data_reduction
;
CrysAlisPro, Agilent Technologies,
Version 1.171.37.35 (release 13-08-2014 CrysAlis171 .NET)
(compiled Aug 13 2014,18:06:01)
;
_computing_molecular_graphics 'Olex2 (Dolomanov et al., 2009)'
_computing_publication_material 'Olex2 (Dolomanov et al., 2009)'
_computing_structure_refinement 'ShelXL (Sheldrick, 2015)'
_computing_structure_solution 'ShelXT (Sheldrick, 2015)'
_diffrn_ambient_environment air
_diffrn_ambient_temperature 296.3(3)
_diffrn_detector 'CCD plate'
_diffrn_detector_area_resol_mean 16.0395
_diffrn_detector_type Eos
_diffrn_measured_fraction_theta_full 0.992
_diffrn_measured_fraction_theta_max 0.993
_diffrn_measurement_details
;
#__ type_ start__ end____ width___ exp.time_
  1 omega  -12.00   86.00   1.0000    3.9850
omega____ theta____ kappa____ phi______ frames
    -       16.5111   77.0000 -180.0000 98

#__ type_ start__ end____ width___ exp.time_
  2 omega  -46.00   52.00   1.0000    3.9850
omega____ theta____ kappa____ phi______ frames
    -      -17.6049   77.0000 -150.0000 98

#__ type_ start__ end____ width___ exp.time_
  3 omega  -46.00   52.00   1.0000    3.9850
omega____ theta____ kappa____ phi______ frames
    -      -17.6049   77.0000  120.0000 98

#__ type_ start__ end____ width___ exp.time_
  4 omega  -30.00   16.00   1.0000    3.9850
omega____ theta____ kappa____ phi______ frames
    -       16.5111  110.0000  -51.0000 46

#__ type_ start__ end____ width___ exp.time_
  5 omega   -2.00   39.00   1.0000    3.9850
omega____ theta____ kappa____ phi______ frames
    -       16.5111   57.0000    0.0000 41

#__ type_ start__ end____ width___ exp.time_
  6 omega  -86.00    1.00   1.0000    3.9850
omega____ theta____ kappa____ phi______ frames
    -      -17.6049  -57.0000   60.0000 87

#__ type_ start__ end____ width___ exp.time_
  7 omega  -92.00  -34.00   1.0000    3.9850
omega____ theta____ kappa____ phi______ frames
    -      -17.6049 -179.0000  -90.0000 58
;
_diffrn_measurement_device 'four-circle diffractometer'
_diffrn_measurement_device_type 'Xcalibur, Eos, Gemini ultra'
_diffrn_measurement_method '\w scans'
_diffrn_orient_matrix_UB_11 0.0131121000
_diffrn_orient_matrix_UB_12 0.0092714000
_diffrn_orient_matrix_UB_13 -0.0259906000
_diffrn_orient_matrix_UB_21 0.0882435000
_diffrn_orient_matrix_UB_22 0.0156634000
_diffrn_orient_matrix_UB_23 0.0043326000
_diffrn_orient_matrix_UB_31 0.0189312000
_diffrn_orient_matrix_UB_32 -0.0795202000
_diffrn_orient_matrix_UB_33 -0.0021781000
_diffrn_radiation_monochromator graphite
_diffrn_radiation_probe x-ray
_diffrn_radiation_type MoK\a
_diffrn_radiation_wavelength 0.71073
_diffrn_reflns_av_R_equivalents 0.0332
_diffrn_reflns_av_unetI/netI 0.0273
_diffrn_reflns_Laue_measured_fraction_full 0.992
_diffrn_reflns_Laue_measured_fraction_max 0.993
_diffrn_reflns_limit_h_max 9
_diffrn_reflns_limit_h_min -9
_diffrn_reflns_limit_k_max 10
_diffrn_reflns_limit_k_min -10
_diffrn_reflns_limit_l_max 33
_diffrn_reflns_limit_l_min -33
_diffrn_reflns_number 18496
_diffrn_reflns_point_group_measured_fraction_full 0.995
_diffrn_reflns_point_group_measured_fraction_max 0.995
_diffrn_reflns_theta_full 25.242
_diffrn_reflns_theta_max 26.368
_diffrn_reflns_theta_min 3.038
_diffrn_source 'Enhance (Mo) X-ray Source'
_exptl_absorpt_coefficient_mu 0.118
_exptl_absorpt_correction_T_max 1.00000
_exptl_absorpt_correction_T_min 0.66907
_exptl_absorpt_correction_type multi-scan
_exptl_absorpt_process_details
;
CrysAlisPro, Agilent Technologies,
Version 1.171.37.35 (release 13-08-2014 CrysAlis171 .NET)
(compiled Aug 13 2014,18:06:01)
Empirical absorption correction using spherical harmonics,
 implemented in SCALE3 ABSPACK scaling algorithm.
;
_exptl_crystal_colour 'clear light colourless'
_exptl_crystal_colour_lustre clear
_exptl_crystal_colour_modifier light
_exptl_crystal_colour_primary colourless
_exptl_crystal_density_diffrn 1.414
_exptl_crystal_description block
_exptl_crystal_F_000 816
_exptl_crystal_size_max 0.006
_exptl_crystal_size_mid 0.004
_exptl_crystal_size_min 0.004
_refine_diff_density_max 0.560
_refine_diff_density_min -0.231
_refine_diff_density_rms 0.046
_refine_ls_abs_structure_details
;
 Flack x determined using 1139 quotients [(I+)-(I-)]/[(I+)+(I-)]
 (Parsons, Flack and Wagner, Acta Cryst. B69 (2013) 249-259).
;
_refine_ls_abs_structure_Flack -0.3(4)
_refine_ls_extinction_coef 0.006(3)
_refine_ls_extinction_expression Fc^*^=kFc[1+0.001xFc^2^\l^3^/sin(2\q)]^-1/4^
_refine_ls_extinction_method 'SHELXL-2014/7 (Sheldrick 2014'
_refine_ls_goodness_of_fit_ref 1.011
_refine_ls_hydrogen_treatment constr
_refine_ls_matrix_type full
_refine_ls_number_parameters 255
_refine_ls_number_reflns 3697
_refine_ls_number_restraints 0
_refine_ls_restrained_S_all 1.011
_refine_ls_R_factor_all 0.0566
_refine_ls_R_factor_gt 0.0455
_refine_ls_shift/su_max 0.003
_refine_ls_shift/su_mean 0.000
_refine_ls_structure_factor_coef Fsqd
_refine_ls_weighting_details 'w=1/[\s^2^(Fo^2^)+(0.0770P)^2^+0.3390P] where P=(Fo^2^+2Fc^2^)/3'
_refine_ls_weighting_scheme calc
_refine_ls_wR_factor_gt 0.1177
_refine_ls_wR_factor_ref 0.1256
_reflns_Friedel_coverage 0.729
_reflns_Friedel_fraction_full 0.999
_reflns_Friedel_fraction_max 0.999
_reflns_number_gt 3133
_reflns_number_total 3697
_reflns_threshold_expression 'I > 2\s(I)'
_cod_data_source_file exp_phem_6B1.cif
_cod_data_source_block exp_phem_6b1
_cod_database_code 1566566
_shelx_shelxl_version_number 2014/7
_shelx_space_group_comment
;
The symmetry employed for this shelxl refinement is uniquely defined
by the following loop, which should always be used as a source of
symmetry information in preference to the above space-group names.
They are only intended as comments.
;
_shelx_estimated_absorpt_t_max 1.000
_shelx_estimated_absorpt_t_min 0.999
_reflns_odcompleteness_completeness 99.59
_reflns_odcompleteness_iscentric 1
_reflns_odcompleteness_theta 26.32
_olex2_refinement_description
;
1. Fixed Uiso
 At 1.2 times of:
  All C(H) groups, All C(H,H) groups
 At 1.5 times of:
  All C(H,H,H) groups, All O(H) groups, All O(H,H) groups
2.a Free rotating group:
 O00A(H00Q,H00R)
2.b Ternary CH refined with riding coordinates:
 C00I(H00I), C00N(H00N)
2.c Secondary CH2 refined with riding coordinates:
 C00M(H00A,H00B)
2.d Aromatic/amide H refined with riding coordinates:
 C00K(H00K), C00L(H00L), C00O(H00O)
2.e Idealised Me refined as rotating group:
 C00P(H00C,H00D,H00E), C00Q(H00F,H00G,H00H), C00R(H00J,H00M,H00P)
2.f Idealised tetrahedral OH refined as rotating group:
 O002(H002), O003(H003), O006(H006), O009(H009)
;
_olex2_submission_special_instructions 'No special instructions were received'

loop_
_space_group_symop_operation_xyz
'x, y, z'
'-x+1/2, -y, z+1/2'
'-x, y+1/2, -z+1/2'
'x+1/2, -y+1/2, -z'

loop_
_atom_site_label
_atom_site_type_symbol
_atom_site_fract_x
_atom_site_fract_y
_atom_site_fract_z
_atom_site_U_iso_or_equiv
_atom_site_adp_type
_atom_site_occupancy
_atom_site_site_symmetry_order
_atom_site_calc_flag
_atom_site_refinement_flags_posn
_atom_site_refinement_flags_adp
_atom_site_refinement_flags_occupancy
_atom_site_disorder_assembly
_atom_site_disorder_group
O001 O 0.3624(3) 0.4173(3) 0.43694(7) 0.0335(5) Uani 1 1 d . . . . .
O002 O 0.5498(3) 0.2629(3) 0.36606(8) 0.0364(5) Uani 1 1 d . . . . .
H002 H 0.6000 0.2277 0.3417 0.055 Uiso 1 1 calc GR . . . .
O003 O 0.0978(3) 0.1973(3) 0.44783(9) 0.0443(6) Uani 1 1 d . . . . .
H003 H 0.1479 0.2131 0.4742 0.066 Uiso 1 1 calc GR . . . .
O004 O 0.5320(4) 0.5498(3) 0.29920(8) 0.0478(7) Uani 1 1 d . . . . .
O005 O 0.3086(4) 0.3237(3) 0.26468(8) 0.0478(6) Uani 1 1 d . . . . .
O006 O 0.5980(4) 0.8250(3) 0.33524(9) 0.0504(7) Uani 1 1 d . . . . .
H006 H 0.5919 0.7583 0.3137 0.076 Uiso 1 1 calc GR . . . .
O007 O 0.0521(3) 0.5241(3) 0.41750(9) 0.0521(7) Uani 1 1 d . . . . .
O008 O 0.0647(4) 0.4499(3) 0.33864(9) 0.0535(7) Uani 1 1 d . . . . .
O009 O 0.7254(4) 0.1369(3) 0.29211(11) 0.0623(8) Uani 1 1 d . . . . .
H009 H 0.7027 0.0511 0.2813 0.093 Uiso 1 1 calc GR . . . .
O00A O 0.2338(4) 0.2691(5) 0.53899(10) 0.0726(10) Uani 1 1 d . . . . .
H00Q H 0.1852 0.2524 0.5669 0.109 Uiso 1 1 d G . . . .
H00R H 0.3339 0.2311 0.5423 0.109 Uiso 1 1 d G . . . .
C00B C 0.4293(4) 0.5618(4) 0.43044(11) 0.0323(7) Uani 1 1 d . . . . .
C00C C 0.5458(4) 0.7667(4) 0.37935(12) 0.0371(7) Uani 1 1 d . . . . .
C00D C 0.2789(4) 0.3553(4) 0.39432(10) 0.0291(6) Uani 1 1 d . . . . .
C00E C 0.4052(4) 0.3512(3) 0.34985(11) 0.0292(6) Uani 1 1 d . . . . .
C00F C 0.4718(4) 0.5140(4) 0.33969(11) 0.0307(6) Uani 1 1 d . . . . .
C00G C 0.4763(4) 0.6162(3) 0.38275(11) 0.0291(6) Uani 1 1 d . . . . .
C00H C 0.1213(4) 0.4511(4) 0.38066(12) 0.0357(7) Uani 1 1 d . . . . .
C00I C 0.2187(4) 0.1914(4) 0.40862(12) 0.0355(7) Uani 1 1 d . . . . .
H00I H 0.3185 0.1315 0.4195 0.043 Uiso 1 1 calc R . . . .
C00J C 0.3198(4) 0.2683(4) 0.30554(11) 0.0344(7) Uani 1 1 d . . . . .
C00K C 0.5666(5) 0.8561(4) 0.42112(14) 0.0477(9) Uani 1 1 d . . . . .
H00K H 0.6110 0.9550 0.4185 0.057 Uiso 1 1 calc R . . . .
C00L C 0.4529(5) 0.6505(5) 0.47242(13) 0.0476(9) Uani 1 1 d . . . . .
H00L H 0.4238 0.6128 0.5037 0.057 Uiso 1 1 calc R . . . .
C00M C 0.2539(5) 0.1123(4) 0.31843(14) 0.0451(9) Uani 1 1 d . . . . .
H00A H 0.3509 0.0448 0.3246 0.054 Uiso 1 1 calc R . . . .
H00B H 0.1912 0.0716 0.2901 0.054 Uiso 1 1 calc R . . . .
C00N C 0.1350(5) 0.1104(4) 0.36458(14) 0.0421(8) Uani 1 1 d . . . . .
H00N H 0.0294 0.1660 0.3561 0.051 Uiso 1 1 calc R . . . .
C00O C 0.5208(5) 0.7972(5) 0.46718(14) 0.0521(10) Uani 1 1 d . . . . .
H00O H 0.5360 0.8576 0.4954 0.063 Uiso 1 1 calc R . . . .
C00P C 0.0856(6) -0.0559(5) 0.37839(18) 0.0625(11) Uani 1 1 d . . . . .
H00C H 0.1879 -0.1142 0.3849 0.094 Uiso 1 1 calc GR . . . .
H00D H 0.0236 -0.1018 0.3513 0.094 Uiso 1 1 calc GR . . . .
H00E H 0.0144 -0.0551 0.4076 0.094 Uiso 1 1 calc GR . . . .
C00Q C -0.1133(6) 0.5900(6) 0.4074(2) 0.0690(13) Uani 1 1 d . . . . .
H00F H -0.1000 0.6968 0.3992 0.104 Uiso 1 1 calc GR . . . .
H00G H -0.1852 0.5802 0.4363 0.104 Uiso 1 1 calc GR . . . .
H00H H -0.1656 0.5371 0.3799 0.104 Uiso 1 1 calc GR . . . .
C00R C 0.8031(7) 0.2246(6) 0.25446(19) 0.0755(14) Uani 1 1 d . . . . .
H00J H 0.7158 0.2704 0.2340 0.113 Uiso 1 1 calc GR . . . .
H00M H 0.8747 0.1595 0.2344 0.113 Uiso 1 1 calc GR . . . .
H00P H 0.8719 0.3039 0.2693 0.113 Uiso 1 1 calc GR . . . .

loop_
_atom_site_aniso_label
_atom_site_aniso_U_11
_atom_site_aniso_U_22
_atom_site_aniso_U_33
_atom_site_aniso_U_23
_atom_site_aniso_U_13
_atom_site_aniso_U_12
O001 0.0326(11) 0.0467(13) 0.0211(10) 0.0012(9) -0.0021(8) -0.0025(10)
O002 0.0317(11) 0.0455(12) 0.0321(11) 0.0017(10) 0.0025(9) 0.0094(10)
O003 0.0372(12) 0.0608(15) 0.0349(12) 0.0068(12) 0.0042(10) -0.0087(12)
O004 0.0711(17) 0.0444(13) 0.0279(12) 0.0000(10) 0.0115(12) -0.0156(13)
O005 0.0685(17) 0.0496(13) 0.0253(12) -0.0029(11) -0.0047(11) -0.0021(13)
O006 0.0726(18) 0.0364(12) 0.0422(14) 0.0023(11) 0.0030(13) -0.0087(13)
O007 0.0384(13) 0.0751(18) 0.0428(13) -0.0123(13) 0.0017(11) 0.0178(13)
O008 0.0515(15) 0.0701(18) 0.0390(14) -0.0045(12) -0.0128(12) 0.0203(14)
O009 0.0740(19) 0.0476(15) 0.0652(18) -0.0117(14) 0.0214(16) -0.0033(15)
O00A 0.0458(15) 0.134(3) 0.0376(14) 0.0036(18) 0.0031(12) -0.0087(19)
C00B 0.0244(14) 0.0438(17) 0.0287(15) -0.0041(13) -0.0016(12) 0.0000(13)
C00C 0.0354(16) 0.0389(16) 0.0371(17) -0.0020(14) -0.0011(15) 0.0021(14)
C00D 0.0286(14) 0.0386(16) 0.0200(13) -0.0014(12) -0.0024(11) -0.0003(13)
C00E 0.0286(14) 0.0342(15) 0.0247(14) -0.0002(12) -0.0005(11) 0.0042(13)
C00F 0.0330(15) 0.0347(15) 0.0243(14) 0.0006(12) 0.0004(12) 0.0020(13)
C00G 0.0265(13) 0.0351(15) 0.0257(14) -0.0016(12) -0.0005(12) 0.0020(12)
C00H 0.0292(15) 0.0414(17) 0.0365(17) 0.0029(14) 0.0025(13) 0.0022(13)
C00I 0.0299(15) 0.0417(17) 0.0349(16) 0.0070(14) -0.0006(13) -0.0019(14)
C00J 0.0386(17) 0.0366(16) 0.0279(16) -0.0045(13) 0.0027(13) 0.0034(14)
C00K 0.050(2) 0.0429(19) 0.050(2) -0.0125(16) -0.0023(17) -0.0031(17)
C00L 0.0470(19) 0.067(2) 0.0291(17) -0.0091(16) 0.0008(15) -0.0061(19)
C00M 0.056(2) 0.0393(18) 0.0401(19) -0.0078(15) -0.0014(17) -0.0058(16)
C00N 0.0438(19) 0.0387(17) 0.0439(19) 0.0007(15) -0.0021(15) -0.0043(15)
C00O 0.053(2) 0.061(2) 0.042(2) -0.0250(18) 0.0005(17) -0.0068(19)
C00P 0.073(3) 0.046(2) 0.068(3) 0.002(2) 0.006(2) -0.022(2)
C00Q 0.046(2) 0.076(3) 0.085(3) -0.003(3) 0.002(2) 0.016(2)
C00R 0.077(3) 0.089(3) 0.061(3) -0.002(3) 0.006(2) -0.019(3)

loop_
_atom_type_symbol
_atom_type_description
_atom_type_scat_dispersion_real
_atom_type_scat_dispersion_imag
_atom_type_scat_source
C C 0.0033 0.0016 'International Tables Vol C Tables 4.2.6.8 and 6.1.1.4'
H H 0.0000 0.0000 'International Tables Vol C Tables 4.2.6.8 and 6.1.1.4'
O O 0.0106 0.0060 'International Tables Vol C Tables 4.2.6.8 and 6.1.1.4'

loop_
_geom_angle_atom_site_label_1
_geom_angle_atom_site_label_2
_geom_angle_atom_site_label_3
_geom_angle
_geom_angle_site_symmetry_1
_geom_angle_site_symmetry_3
_geom_angle_publ_flag
C00B O001 C00D 114.8(2) . . ?
C00E O002 H002 109.5 . . ?
C00I O003 H003 109.5 . . ?
C00C O006 H006 109.5 . . ?
C00H O007 C00Q 115.2(3) . . ?
C00R O009 H009 109.5 . . ?
H00Q O00A H00R 104.5 . . ?
O001 C00B C00G 121.4(3) . . ?
O001 C00B C00L 117.4(3) . . ?
C00L C00B C00G 121.2(3) . . ?
O006 C00C C00G 121.2(3) . . ?
O006 C00C C00K 117.8(3) . . ?
C00K C00C C00G 121.0(3) . . ?
O001 C00D C00E 109.8(2) . . ?
O001 C00D C00H 110.6(2) . . ?
O001 C00D C00I 106.8(2) . . ?
C00E C00D C00I 111.3(2) . . ?
C00H C00D C00E 109.7(2) . . ?
C00H C00D C00I 108.6(2) . . ?
O002 C00E C00D 106.1(2) . . ?
O002 C00E C00F 106.5(2) . . ?
O002 C00E C00J 108.8(2) . . ?
C00F C00E C00D 109.3(2) . . ?
C00F C00E C00J 116.2(2) . . ?
C00J C00E C00D 109.4(2) . . ?
O004 C00F C00E 121.5(3) . . ?
O004 C00F C00G 122.6(3) . . ?
C00G C00F C00E 115.5(2) . . ?
C00B C00G C00C 117.8(3) . . ?
C00B C00G C00F 120.5(3) . . ?
C00C C00G C00F 121.4(3) . . ?
O007 C00H C00D 114.8(3) . . ?
O008 C00H O007 124.5(3) . . ?
O008 C00H C00D 120.7(3) . . ?
O003 C00I C00D 110.7(3) . . ?
O003 C00I H00I 108.9 . . ?
O003 C00I C00N 108.1(3) . . ?
C00D C00I H00I 108.9 . . ?
C00N C00I C00D 111.3(3) . . ?
C00N C00I H00I 108.9 . . ?
O005 C00J C00E 123.2(3) . . ?
O005 C00J C00M 123.5(3) . . ?
C00M C00J C00E 113.3(3) . . ?
C00C C00K H00K 120.4 . . ?
C00C C00K C00O 119.2(3) . . ?
C00O C00K H00K 120.4 . . ?
C00B C00L H00L 120.6 . . ?
C00B C00L C00O 118.9(3) . . ?
C00O C00L H00L 120.6 . . ?
C00J C00M H00A 108.8 . . ?
C00J C00M H00B 108.8 . . ?
C00J C00M C00N 113.6(3) . . ?
H00A C00M H00B 107.7 . . ?
C00N C00M H00A 108.8 . . ?
C00N C00M H00B 108.8 . . ?
C00I C00N C00M 111.1(3) . . ?
C00I C00N H00N 108.1 . . ?
C00I C00N C00P 110.8(3) . . ?
C00M C00N H00N 108.1 . . ?
C00P C00N C00M 110.6(3) . . ?
C00P C00N H00N 108.1 . . ?
C00K C00O C00L 121.9(3) . . ?
C00K C00O H00O 119.1 . . ?
C00L C00O H00O 119.1 . . ?
C00N C00P H00C 109.5 . . ?
C00N C00P H00D 109.5 . . ?
C00N C00P H00E 109.5 . . ?
H00C C00P H00D 109.5 . . ?
H00C C00P H00E 109.5 . . ?
H00D C00P H00E 109.5 . . ?
O007 C00Q H00F 109.5 . . ?
O007 C00Q H00G 109.5 . . ?
O007 C00Q H00H 109.5 . . ?
H00F C00Q H00G 109.5 . . ?
H00F C00Q H00H 109.5 . . ?
H00G C00Q H00H 109.5 . . ?
O009 C00R H00J 109.5 . . ?
O009 C00R H00M 109.5 . . ?
O009 C00R H00P 109.5 . . ?
H00J C00R H00M 109.5 . . ?
H00J C00R H00P 109.5 . . ?
H00M C00R H00P 109.5 . . ?

loop_
_geom_bond_atom_site_label_1
_geom_bond_atom_site_label_2
_geom_bond_distance
_geom_bond_site_symmetry_2
_geom_bond_publ_flag
O001 C00B 1.372(4) . ?
O001 C00D 1.421(3) . ?
O002 H002 0.8200 . ?
O002 C00E 1.430(4) . ?
O003 H003 0.8200 . ?
O003 C00I 1.411(4) . ?
O004 C00F 1.223(4) . ?
O005 C00J 1.200(4) . ?
O006 H006 0.8200 . ?
O006 C00C 1.350(4) . ?
O007 C00H 1.292(4) . ?
O007 C00Q 1.434(5) . ?
O008 C00H 1.210(4) . ?
O009 H009 0.8200 . ?
O009 C00R 1.402(6) . ?
O00A H00Q 0.8506 . ?
O00A H00R 0.8501 . ?
C00B C00G 1.412(4) . ?
C00B C00L 1.377(5) . ?
C00C C00G 1.419(5) . ?
C00C C00K 1.373(5) . ?
C00D C00E 1.545(4) . ?
C00D C00H 1.527(4) . ?
C00D C00I 1.548(4) . ?
C00E C00F 1.532(4) . ?
C00E C00J 1.540(4) . ?
C00F C00G 1.458(4) . ?
C00I H00I 0.9800 . ?
C00I C00N 1.522(5) . ?
C00J C00M 1.492(5) . ?
C00K H00K 0.9300 . ?
C00K C00O 1.384(6) . ?
C00L H00L 0.9300 . ?
C00L C00O 1.388(6) . ?
C00M H00A 0.9700 . ?
C00M H00B 0.9700 . ?
C00M C00N 1.545(5) . ?
C00N H00N 0.9800 . ?
C00N C00P 1.542(5) . ?
C00O H00O 0.9300 . ?
C00P H00C 0.9600 . ?
C00P H00D 0.9600 . ?
C00P H00E 0.9600 . ?
C00Q H00F 0.9600 . ?
C00Q H00G 0.9600 . ?
C00Q H00H 0.9600 . ?
C00R H00J 0.9600 . ?
C00R H00M 0.9600 . ?
C00R H00P 0.9600 . ?
